data_1569825
loop_
_publ_author_name
'Heinen, Tobias'
'Merzenich, Sarah'
'Kwill, Angelina'
'Vasylyeva, Vera'

_publ_section_title
;
 Halogen Bonding in Sulphonamide Co-Crystals: X&#xb7;&#xb7;&#xb7;&#x3c0;
 Preferred over X&#xb7;&#xb7;&#xb7;O/N?
;
_journal_issue 15
_journal_name_full 'Molecules (Basel, Switzerland)'
_journal_page_first 5910
_journal_paper_doi 10.3390/molecules28155910
_journal_volume 28
_journal_year 2023
_chemical_formula_moiety 'C3 F2 I, C7 H9 N O2 S'
_chemical_formula_sum 'C10 H9 F2 I N O2 S'
_chemical_formula_weight 372.14
_space_group_crystal_system monoclinic
_space_group_IT_number 14
_space_group_name_Hall '-P 2ybc'
_space_group_name_H-M_alt 'P 1 21/c 1'
_atom_sites_solution_hydrogens difmap
_atom_sites_solution_primary iterative
_audit_creation_date 2022-02-04
_audit_creation_method
;
Olex2 1.3
(compiled 2020.11.12 svn.r5f609507 for OlexSys, GUI svn.r6408)
;
_cell_angle_alpha 90
_cell_angle_beta 90.479(2)
_cell_angle_gamma 90
_cell_formula_units_Z 4
_cell_length_a 11.4061(3)
_cell_length_b 5.74650(10)
_cell_length_c 18.4124(4)
_cell_measurement_reflns_used 5970
_cell_measurement_temperature 100.01(10)
_cell_measurement_theta_max 76.0710
_cell_measurement_theta_min 4.7750
_cell_volume 1206.80(5)
_computing_cell_refinement 'CrysAlisPro 1.171.41.92a (Rigaku OD, 2020)'
_computing_data_collection 'CrysAlisPro 1.171.41.92a (Rigaku OD, 2020)'
_computing_data_reduction 'CrysAlisPro 1.171.41.92a (Rigaku OD, 2020)'
_computing_molecular_graphics 'Olex2 1.3 (Dolomanov et al., 2009)'
_computing_publication_material 'Olex2 1.3 (Dolomanov et al., 2009)'
_computing_structure_refinement 'XL  (Sheldrick, 2008)'
_computing_structure_solution 'olex2.solve 1.3 (Bourhis et al., 2015)'
_diffrn_ambient_temperature 100.15
_diffrn_detector_area_resol_mean 10.0000
_diffrn_detector_type HyPix
_diffrn_measured_fraction_theta_full 0.998
_diffrn_measured_fraction_theta_max 0.898
_diffrn_measurement_details
;
List of Runs (angles in degrees, time in seconds):

  # Type    Start    End  Width  t~exp~   \w     \q     \k     \f   Frames
--------------------------------------------------------------------------
  1  \w    128.00 155.00   0.50    1.27    --  109.96  36.00 -36.00   54
  2  \w    113.00 174.00   0.50    1.27    --  109.96  19.00 -90.00  122
  3  \w     53.00  85.00   0.50    0.32    --   51.23  36.00 -36.00   64
  4  \w    -19.00  13.00   0.50    0.32    --   51.23 -19.00  60.00   64
  5  \w    -14.00  13.00   0.50    0.32    --   51.23 -19.00-180.00   54
  6  \w    -16.00  10.00   0.50    0.32    --   51.23 -19.00  30.00   52
  7  \w    -16.00   9.00   0.50    0.32    --   51.23 -36.00 166.00   50
  8  \w   -119.00 -49.00   0.50    0.32    --  -51.23 -36.00 166.00  140
  9  \w   -161.00 -99.00   0.50    1.27    --  -90.00 -36.00 166.00  124
 10  \w   -103.00 -75.00   0.50    0.32    --  -51.23-125.00 120.00   56
 11  \w    -52.00 -25.00   0.50    1.27    --  -90.00 125.00  30.00   54
 12  \w    -82.00 -55.00   0.50    1.27    --  -90.00 125.00  30.00   54
 13  \w    -67.00 -28.00   0.50    1.27    --  -90.00  57.00 120.00   78
 14  \w    -70.00 -26.00   0.50    1.27    --  -90.00  57.00 150.00   88
 15  \w    -59.00 -34.00   0.50    1.27    --  -90.00  57.00  90.00   50
 16  \w    -66.00 -18.00   0.50    1.27    --  -90.00  57.00  60.00   96
 17  \w    -69.00 -19.00   0.50    1.27    --  -90.00  57.00  30.00  100
 18  \w    -60.00 -24.00   0.50    1.27    --  -90.00  57.00 -30.00   72
 19  \w    -65.00 -40.00   0.50    1.27    --  -90.00  57.00 -60.00   50
 20  \w    -67.00 -37.00   0.50    1.27    --  -90.00  57.00 -90.00   60
 21  \w    -66.00 -37.00   0.50    1.27    --  -90.00  57.00-120.00   58
 22  \w    -48.00 -20.00   0.50    1.27    --  -90.00  38.00-120.00   56
 23  \w    -44.00  11.00   0.50    0.32    --  -51.23  36.00 -36.00  110
 24  \w    -46.00 -21.00   0.50    1.27    --  -90.00  36.00 -36.00   50
 25  \w    -47.00 -20.00   0.50    1.27    --  -90.00  38.00  30.00   54
 26  \w    -48.00 -22.00   0.50    1.27    --  -90.00  38.00  60.00   52
 27  \w   -131.00 -89.00   0.50    1.27    --  -90.00   0.00  30.00   84
;
_diffrn_measurement_device 'four-circle diffractometer'
_diffrn_measurement_device_type 'XtaLAB Synergy, Dualflex, HyPix'
_diffrn_measurement_method '\w scans'
_diffrn_radiation_type CuK\a
_diffrn_radiation_wavelength 1.54184
_diffrn_reflns_av_R_equivalents 0.0386
_diffrn_reflns_av_unetI/netI 0.0328
_diffrn_reflns_Laue_measured_fraction_full 0.998
_diffrn_reflns_Laue_measured_fraction_max 0.898
_diffrn_reflns_limit_h_max 14
_diffrn_reflns_limit_h_min -13
_diffrn_reflns_limit_k_max 6
_diffrn_reflns_limit_k_min -4
_diffrn_reflns_limit_l_max 22
_diffrn_reflns_limit_l_min -22
_diffrn_reflns_number 8322
_diffrn_reflns_point_group_measured_fraction_full 0.998
_diffrn_reflns_point_group_measured_fraction_max 0.898
_diffrn_reflns_theta_full 67.684
_diffrn_reflns_theta_max 76.849
_diffrn_reflns_theta_min 3.876
_exptl_absorpt_coefficient_mu 22.656
_exptl_absorpt_correction_T_max 0.517
_exptl_absorpt_correction_T_min 0.222
_exptl_absorpt_correction_type gaussian
_exptl_absorpt_process_details
;
CrysAlisPro 1.171.41.92a (Rigaku Oxford Diffraction, 2020)
Numerical absorption correction based on gaussian integration over
a multifaceted crystal model
Empirical absorption correction using spherical harmonics,
implemented in SCALE3 ABSPACK scaling algorithm.
;
_exptl_crystal_colour 'clear colourless'
_exptl_crystal_colour_lustre clear
_exptl_crystal_colour_primary colourless
_exptl_crystal_density_diffrn 2.048
_exptl_crystal_description block
_exptl_crystal_F_000 716
_exptl_crystal_size_max 0.12
_exptl_crystal_size_mid 0.07
_exptl_crystal_size_min 0.05
_refine_diff_density_max 0.632
_refine_diff_density_min -0.730
_refine_diff_density_rms 0.115
_refine_ls_extinction_method none
_refine_ls_goodness_of_fit_ref 1.076
_refine_ls_hydrogen_treatment refall
_refine_ls_matrix_type full
_refine_ls_number_parameters 190
_refine_ls_number_reflns 2285
_refine_ls_number_restraints 0
_refine_ls_restrained_S_all 1.076
_refine_ls_R_factor_all 0.0292
_refine_ls_R_factor_gt 0.0271
_refine_ls_shift/su_max 0.001
_refine_ls_shift/su_mean 0.000
_refine_ls_structure_factor_coef Fsqd
_refine_ls_weighting_details 'w=1/[\s^2^(Fo^2^)+(0.0480P)^2^+0.4645P] where P=(Fo^2^+2Fc^2^)/3'
_refine_ls_weighting_scheme calc
_refine_ls_wR_factor_gt 0.0735
_refine_ls_wR_factor_ref 0.0749
_reflns_Friedel_coverage 0.000
_reflns_number_gt 2119
_reflns_number_total 2285
_reflns_threshold_expression 'I > 2\s(I)'
_cod_data_source_file 3-AK-PM1_2zu1_final.cif
_cod_data_source_block ak-pm1_final
_cod_database_code 1569825
_shelx_shelxl_version_number 2017/1
_shelx_space_group_comment
;
The symmetry employed for this shelxl refinement is uniquely defined
by the following loop, which should always be used as a source of
symmetry information in preference to the above space-group names.
They are only intended as comments.
;
_shelx_estimated_absorpt_t_max 0.397
_shelx_estimated_absorpt_t_min 0.172
_olex2_refinement_description
;
;
_olex2_submission_special_instructions 'No special instructions were received'
_oxdiff_exptl_absorpt_empirical_details
;
Empirical correction (ABSPACK) includes:
- Absorption correction using spherical harmonics
- Frame scaling
;

loop_
_space_group_symop_operation_xyz
'x, y, z'
'-x, y+1/2, -z+1/2'
'-x, -y, -z'
'x, -y-1/2, z-1/2'

loop_
_atom_site_label
_atom_site_type_symbol
_atom_site_fract_x
_atom_site_fract_y
_atom_site_fract_z
_atom_site_U_iso_or_equiv
_atom_site_adp_type
_atom_site_occupancy
_atom_site_site_symmetry_order
_atom_site_calc_flag
_atom_site_refinement_flags_posn
_atom_site_refinement_flags_adp
_atom_site_refinement_flags_occupancy
_atom_site_disorder_assembly
_atom_site_disorder_group
I1 I 0.77323(2) 0.39085(4) 0.46258(2) 0.02440(11) Uani 1 1 d . . . . .
S1 S 0.52319(7) 0.77228(15) 0.39136(4) 0.02312(19) Uani 1 1 d . . . . .
F2 F 0.87118(18) -0.0560(4) 0.37642(11) 0.0279(4) Uani 1 1 d . . . . .
F1 F 0.95598(19) 0.3527(4) 0.59362(12) 0.0299(5) Uani 1 1 d . . . . .
O1 O 0.5944(2) 0.7940(5) 0.45644(13) 0.0282(5) Uani 1 1 d . . . . .
O2 O 0.4914(2) 0.5437(5) 0.36756(15) 0.0320(6) Uani 1 1 d . . . . .
N1 N 0.4065(3) 0.9247(6) 0.40749(17) 0.0252(6) Uani 1 1 d . . . . .
C9 C 0.9765(3) 0.1777(6) 0.54671(18) 0.0234(7) Uani 1 1 d . . . . .
C2 C 0.3135(3) 0.9658(6) 0.35737(17) 0.0216(7) Uani 1 1 d . . . . .
C8 C 0.9084(3) 0.1575(6) 0.48452(19) 0.0226(7) Uani 1 1 d . . . . .
C5 C 0.1264(3) 1.0591(7) 0.2630(2) 0.0256(7) Uani 1 1 d . . . . .
C6 C 0.1590(3) 1.2201(7) 0.3157(2) 0.0307(8) Uani 1 1 d . . . . .
C3 C 0.2798(3) 0.8036(7) 0.3050(2) 0.0275(7) Uani 1 1 d . . . . .
C10 C 0.9343(3) -0.0259(6) 0.43774(18) 0.0231(7) Uani 1 1 d . . . . .
C7 C 0.2527(3) 1.1753(7) 0.3627(2) 0.0281(7) Uani 1 1 d . . . . .
C4 C 0.1872(3) 0.8544(7) 0.2577(2) 0.0284(8) Uani 1 1 d . . . . .
C1 C 0.5951(4) 0.9122(9) 0.3191(2) 0.0341(9) Uani 1 1 d . . . . .
H5 H 0.064(4) 1.098(6) 0.231(3) 0.024(11) Uiso 1 1 d . . . . .
H1A H 0.542(4) 0.919(7) 0.280(2) 0.025(11) Uiso 1 1 d . . . . .
H7 H 0.282(3) 1.288(8) 0.398(2) 0.029(10) Uiso 1 1 d . . . . .
H4 H 0.161(3) 0.741(7) 0.216(2) 0.029(10) Uiso 1 1 d . . . . .
H6 H 0.119(4) 1.362(7) 0.319(3) 0.030(11) Uiso 1 1 d . . . . .
H3 H 0.323(5) 0.632(9) 0.304(3) 0.058(17) Uiso 1 1 d . . . . .
H1B H 0.665(4) 0.813(9) 0.306(3) 0.046(13) Uiso 1 1 d . . . . .
H1C H 0.611(5) 1.062(11) 0.336(3) 0.054(16) Uiso 1 1 d . . . . .
H1 H 0.416(4) 1.023(9) 0.440(3) 0.035(12) Uiso 1 1 d . . . . .

loop_
_atom_site_aniso_label
_atom_site_aniso_U_11
_atom_site_aniso_U_22
_atom_site_aniso_U_33
_atom_site_aniso_U_23
_atom_site_aniso_U_13
_atom_site_aniso_U_12
I1 0.02299(15) 0.02247(16) 0.02772(15) 0.00258(7) -0.00199(9) 0.00289(7)
S1 0.0203(4) 0.0273(4) 0.0218(4) 0.0006(3) -0.0027(3) 0.0020(3)
F2 0.0308(10) 0.0277(10) 0.0252(10) -0.0009(8) -0.0098(8) 0.0029(9)
F1 0.0361(12) 0.0264(10) 0.0271(10) -0.0057(8) -0.0031(9) 0.0050(9)
O1 0.0249(12) 0.0366(15) 0.0231(12) -0.0006(11) -0.0051(9) 0.0061(11)
O2 0.0304(13) 0.0280(13) 0.0376(14) -0.0044(12) -0.0048(11) 0.0050(11)
N1 0.0239(15) 0.0295(16) 0.0222(15) -0.0060(12) -0.0046(12) 0.0033(12)
C9 0.0245(16) 0.0212(16) 0.0247(16) 0.0000(13) -0.0002(13) -0.0014(14)
C2 0.0195(15) 0.0246(17) 0.0207(16) 0.0013(13) -0.0022(12) -0.0024(14)
C8 0.0214(15) 0.0198(16) 0.0265(17) 0.0033(14) -0.0002(13) 0.0025(13)
C5 0.0176(15) 0.0309(18) 0.0281(18) 0.0032(15) -0.0065(13) 0.0004(14)
C6 0.0292(18) 0.026(2) 0.037(2) -0.0022(16) -0.0070(15) 0.0045(16)
C3 0.0284(17) 0.0238(18) 0.0303(18) -0.0030(15) -0.0042(14) 0.0044(15)
C10 0.0259(16) 0.0225(17) 0.0209(15) -0.0002(13) -0.0025(12) -0.0020(14)
C7 0.0278(17) 0.0260(18) 0.0303(18) -0.0077(16) -0.0034(14) -0.0006(15)
C4 0.0289(18) 0.0277(19) 0.0284(18) -0.0038(15) -0.0058(15) -0.0021(15)
C1 0.0258(19) 0.051(3) 0.0254(19) 0.0029(17) -0.0001(15) -0.0058(18)

loop_
_atom_type_symbol
_atom_type_description
_atom_type_scat_dispersion_real
_atom_type_scat_dispersion_imag
_atom_type_scat_source
C C 0.0181 0.0091 'International Tables Vol C Tables 4.2.6.8 and 6.1.1.4'
H H 0.0000 0.0000 'International Tables Vol C Tables 4.2.6.8 and 6.1.1.4'
F F 0.0727 0.0534 'International Tables Vol C Tables 4.2.6.8 and 6.1.1.4'
I I -0.3257 6.8362 'International Tables Vol C Tables 4.2.6.8 and 6.1.1.4'
N N 0.0311 0.0180 'International Tables Vol C Tables 4.2.6.8 and 6.1.1.4'
O O 0.0492 0.0322 'International Tables Vol C Tables 4.2.6.8 and 6.1.1.4'
S S 0.3331 0.5567 'International Tables Vol C Tables 4.2.6.8 and 6.1.1.4'

loop_
_exptl_crystal_face_index_h
_exptl_crystal_face_index_k
_exptl_crystal_face_index_l
_exptl_crystal_face_perp_dist
-2 1 -2 0.0285
1 2 -2 0.0443
1 0 0 0.0490
-2 1 -1 0.0295
1 1 -2 0.0393
1 -1 1 0.0430
-1 1 -1 0.0260
0 0 -1 0.0250
0 0 1 0.0267
0 -1 2 0.0417
1 0 2 0.0350
-1 0 2 0.0366
1 -1 -2 0.0336
-2 -1 1 0.0522
-2 1 2 0.0285
-1 1 2 0.0362

loop_
_geom_angle_atom_site_label_1
_geom_angle_atom_site_label_2
_geom_angle_atom_site_label_3
_geom_angle
_geom_angle_site_symmetry_1
_geom_angle_site_symmetry_3
_geom_angle_publ_flag
O1 S1 N1 104.90(15) . . ?
O1 S1 C1 108.91(18) . . ?
O2 S1 O1 118.17(16) . . ?
O2 S1 N1 110.21(16) . . ?
O2 S1 C1 107.8(2) . . ?
N1 S1 C1 106.2(2) . . ?
S1 N1 H1 114(3) . . ?
C2 N1 S1 125.5(3) . . ?
C2 N1 H1 116(3) . . ?
F1 C9 C8 119.6(3) . . ?
F1 C9 C10 118.3(3) . 3_756 ?
C10 C9 C8 122.1(3) 3_756 . ?
C3 C2 N1 122.6(3) . . ?
C7 C2 N1 117.9(3) . . ?
C7 C2 C3 119.5(3) . . ?
C9 C8 I1 121.1(3) . . ?
C9 C8 C10 117.0(3) . . ?
C10 C8 I1 121.8(3) . . ?
C6 C5 H5 118(2) . . ?
C4 C5 C6 119.3(3) . . ?
C4 C5 H5 122(2) . . ?
C5 C6 C7 120.7(4) . . ?
C5 C6 H6 120(3) . . ?
C7 C6 H6 119(3) . . ?
C2 C3 C4 119.7(3) . . ?
C2 C3 H3 120(3) . . ?
C4 C3 H3 121(3) . . ?
F2 C10 C9 119.0(3) . 3_756 ?
F2 C10 C8 120.1(3) . . ?
C9 C10 C8 120.9(3) 3_756 . ?
C2 C7 H7 117(2) . . ?
C6 C7 C2 119.7(3) . . ?
C6 C7 H7 123(2) . . ?
C5 C4 C3 121.1(3) . . ?
C5 C4 H4 116(2) . . ?
C3 C4 H4 123(2) . . ?
S1 C1 H1A 108(3) . . ?
S1 C1 H1B 107(3) . . ?
S1 C1 H1C 105(4) . . ?
H1A C1 H1B 110(4) . . ?
H1A C1 H1C 110(4) . . ?
H1B C1 H1C 117(5) . . ?

loop_
_geom_bond_atom_site_label_1
_geom_bond_atom_site_label_2
_geom_bond_distance
_geom_bond_site_symmetry_2
_geom_bond_publ_flag
I1 C8 2.080(3) . ?
S1 O1 1.447(2) . ?
S1 O2 1.430(3) . ?
S1 N1 1.623(3) . ?
S1 C1 1.763(4) . ?
F2 C10 1.345(4) . ?
F1 C9 1.347(4) . ?
N1 C2 1.420(4) . ?
N1 H1 0.82(5) . ?
C9 C8 1.383(5) . ?
C9 C10 1.369(5) 3_756 ?
C2 C3 1.393(5) . ?
C2 C7 1.393(5) . ?
C8 C10 1.394(5) . ?
C5 C6 1.389(5) . ?
C5 C4 1.370(6) . ?
C5 H5 0.94(5) . ?
C6 C7 1.393(5) . ?
C6 H6 0.94(4) . ?
C3 C4 1.394(5) . ?
C3 H3 1.10(5) . ?
C7 H7 0.97(4) . ?
C4 H4 1.05(4) . ?
C1 H1A 0.94(4) . ?
C1 H1B 1.01(5) . ?
C1 H1C 0.93(6) . ?

loop_
_geom_hbond_atom_site_label_D
_geom_hbond_atom_site_label_H
_geom_hbond_atom_site_label_A
_geom_hbond_distance_DH
_geom_hbond_distance_HA
_geom_hbond_distance_DA
_geom_hbond_angle_DHA
_geom_hbond_site_symmetry_A
_geom_hbond_publ_flag
C3 H3 O2 1.10(5) 2.30(6) 3.056(4) 124(4) . yes
N1 H1 O1 0.82(5) 2.19(5) 2.982(4) 162(4) 3_676 yes

loop_
_geom_torsion_atom_site_label_1
_geom_torsion_atom_site_label_2
_geom_torsion_atom_site_label_3
_geom_torsion_atom_site_label_4
_geom_torsion
_geom_torsion_site_symmetry_1
_geom_torsion_site_symmetry_2
_geom_torsion_site_symmetry_3
_geom_torsion_site_symmetry_4
_geom_torsion_publ_flag
I1 C8 C10 F2 0.0(4) . . . . ?
I1 C8 C10 C9 -179.8(3) . . . 3_756 ?
S1 N1 C2 C3 32.4(5) . . . . ?
S1 N1 C2 C7 -149.1(3) . . . . ?
F1 C9 C8 I1 -0.7(4) . . . . ?
F1 C9 C8 C10 179.5(3) . . . . ?
O1 S1 N1 C2 176.3(3) . . . . ?
O2 S1 N1 C2 -55.5(3) . . . . ?
N1 C2 C3 C4 179.6(3) . . . . ?
N1 C2 C7 C6 -178.5(3) . . . . ?
C9 C8 C10 F2 179.7(3) . . . . ?
C9 C8 C10 C9 -0.1(6) . . . 3_756 ?
C2 C3 C4 C5 -1.7(6) . . . . ?
C5 C6 C7 C2 -0.7(6) . . . . ?
C6 C5 C4 C3 1.1(6) . . . . ?
C3 C2 C7 C6 0.0(5) . . . . ?
C10 C9 C8 I1 179.8(3) 3_756 . . . ?
C10 C9 C8 C10 0.1(6) 3_756 . . . ?
C7 C2 C3 C4 1.1(5) . . . . ?
C4 C5 C6 C7 0.1(6) . . . . ?
C1 S1 N1 C2 61.1(3) . . . . ?
